data_4078450
loop_
_publ_author_name
'Ren, Shikuo'
'Qiu, Zaozao'
'Xie, Zuowei'

_publ_section_title
;
 Reaction of Zirconocene--Carboryne with Alkenes: Synthesis and Structure
 of Zirconacyclopentanes with a Carborane Auxiliary
;
_journal_issue 12
_journal_name_full Organometallics
_journal_page_first 4435
_journal_paper_doi 10.1021/om300202p
_journal_volume 31
_journal_year 2012
_chemical_formula_sum 'C33 H41 B10 P Zr'
_chemical_formula_weight 667.95
_chemical_name_systematic
; 
 ? 
;
_space_group_IT_number 14
_symmetry_cell_setting monoclinic
_symmetry_space_group_name_Hall '-P 2ybc'
_symmetry_space_group_name_H-M 'P 1 21/c 1'
_atom_sites_solution_hydrogens geom
_atom_sites_solution_primary direct
_atom_sites_solution_secondary difmap
_audit_creation_method SHELXL-97
_cell_angle_alpha 90.00
_cell_angle_beta 94.829(3)
_cell_angle_gamma 90.00
_cell_formula_units_Z 4
_cell_length_a 10.6623(17)
_cell_length_b 11.7305(19)
_cell_length_c 28.370(5)
_cell_measurement_temperature 293(2)
_cell_volume 3535.8(10)
_computing_cell_refinement 'BRUKER SMART CCD DIFFRACTOMETER'
_computing_data_collection 'BRUKER SMART CCD DIFFRACTOMETER'
_computing_data_reduction 'BRUKER SMART CCD DIFFRACTOMETER'
_computing_molecular_graphics 'SIEMENS SHELXTL'
_computing_publication_material 'SIEMENS SHELXTL'
_computing_structure_refinement 'SHELXL-97 (Sheldrick, 2008)'
_computing_structure_solution 'SHELXS-97 (Sheldrick, 2008)'
_diffrn_ambient_temperature 293(2)
_diffrn_measured_fraction_theta_full 1.000
_diffrn_measured_fraction_theta_max 1.000
_diffrn_measurement_device_type 'BRUKER SMART CCD DIFFRACTOMETER'
_diffrn_measurement_method 'OMEGA SCAN'
_diffrn_radiation_monochromator graphite
_diffrn_radiation_source 'fine-focus sealed tube'
_diffrn_radiation_type MoK\a
_diffrn_radiation_wavelength 0.71073
_diffrn_reflns_av_R_equivalents 0.0406
_diffrn_reflns_av_sigmaI/netI 0.0416
_diffrn_reflns_limit_h_max 12
_diffrn_reflns_limit_h_min -12
_diffrn_reflns_limit_k_max 13
_diffrn_reflns_limit_k_min -11
_diffrn_reflns_limit_l_max 30
_diffrn_reflns_limit_l_min -33
_diffrn_reflns_number 18678
_diffrn_reflns_theta_full 25.00
_diffrn_reflns_theta_max 25.00
_diffrn_reflns_theta_min 1.44
_exptl_absorpt_coefficient_mu 0.379
_exptl_absorpt_correction_T_max 1.0000
_exptl_absorpt_correction_T_min 0.669274
_exptl_absorpt_correction_type multi-scan
_exptl_crystal_colour yellow
_exptl_crystal_density_diffrn 1.255
_exptl_crystal_density_method 'not measured'
_exptl_crystal_description block
_exptl_crystal_F_000 1376
_exptl_crystal_size_max 0.50
_exptl_crystal_size_mid 0.40
_exptl_crystal_size_min 0.30
_refine_diff_density_max 0.466
_refine_diff_density_min -0.365
_refine_diff_density_rms 0.067
_refine_ls_extinction_method none
_refine_ls_goodness_of_fit_ref 1.072
_refine_ls_hydrogen_treatment riding
_refine_ls_matrix_type full
_refine_ls_number_parameters 406
_refine_ls_number_reflns 6217
_refine_ls_number_restraints 11
_refine_ls_restrained_S_all 1.074
_refine_ls_R_factor_all 0.0654
_refine_ls_R_factor_gt 0.0512
_refine_ls_shift/su_max 0.007
_refine_ls_shift/su_mean 0.000
_refine_ls_structure_factor_coef Fsqd
_refine_ls_weighting_details 'calc w=1/[\s^2^(Fo^2^)+(0.0696P)^2^+3.1356P] where P=(Fo^2^+2Fc^2^)/3'
_refine_ls_weighting_scheme calc
_refine_ls_wR_factor_gt 0.1319
_refine_ls_wR_factor_ref 0.1431
_reflns_number_gt 4947
_reflns_number_total 6217
_reflns_threshold_expression >2sigma(I)
_cod_data_source_file om300202p_si_002.cif
_cod_data_source_block 3n.toluene
_cod_depositor_comments
;
The following automatic conversions were performed:

'_symmetry_cell_setting' value 'Monoclinic' changed to 'monoclinic'
according to /home/saulius/struct/CIF-dictionaries/cif_core.dic
dictionary named 'cif_core.dic' version 2.4.1 from 2010-06-29.

Automatic conversion script
Id: cif_fix_values 1891 2012-01-12 08:04:46Z andrius 
;
_cod_original_sg_symbol_H-M P2(1)/c
_cod_database_code 4078450

loop_
_symmetry_equiv_pos_as_xyz
'x, y, z'
'-x, y+1/2, -z+1/2'
'-x, -y, -z'
'x, -y-1/2, z-1/2'

loop_
_atom_site_label
_atom_site_type_symbol
_atom_site_fract_x
_atom_site_fract_y
_atom_site_fract_z
_atom_site_U_iso_or_equiv
_atom_site_adp_type
_atom_site_occupancy
_atom_site_symmetry_multiplicity
_atom_site_calc_flag
_atom_site_refinement_flags
Zr1 Zr 0.22092(3) 0.22432(3) 0.073445(12) 0.04268(14) Uani 1 1 d .
P1 P 0.31202(9) 0.38705(9) 0.13261(3) 0.0490(3) Uani 1 1 d .
C1 C -0.0695(4) 0.3182(4) 0.10900(15) 0.0632(11) Uani 1 1 d .
C2 C -0.0140(3) 0.2215(3) 0.07197(12) 0.0438(8) Uani 1 1 d .
C11 C 0.3682(7) 0.1104(6) 0.1282(3) 0.111(2) Uani 1 1 d .
H11A H 0.4417 0.1416 0.1470 0.133 Uiso 1 1 calc R
C12 C 0.2550(9) 0.0956(5) 0.1441(2) 0.103(2) Uani 1 1 d .
H12A H 0.2328 0.1133 0.1761 0.123 Uiso 1 1 calc R
C13 C 0.1826(4) 0.0357(4) 0.1111(3) 0.097(2) Uani 1 1 d .
H13A H 0.1005 0.0013 0.1151 0.116 Uiso 1 1 calc R
C14 C 0.2578(9) 0.0147(4) 0.0743(2) 0.105(2) Uani 1 1 d .
H14A H 0.2394 -0.0381 0.0479 0.125 Uiso 1 1 calc R
C15 C 0.3713(7) 0.0634(6) 0.0877(3) 0.104(2) Uani 1 1 d .
H15A H 0.4477 0.0528 0.0713 0.125 Uiso 1 1 calc R
C16 C 0.3498(6) 0.3385(6) 0.02092(19) 0.0899(17) Uani 1 1 d .
H16A H 0.4220 0.3855 0.0325 0.108 Uiso 1 1 calc R
C17 C 0.2349(6) 0.3779(4) 0.01253(16) 0.0763(14) Uani 1 1 d .
H17A H 0.2101 0.4575 0.0166 0.092 Uiso 1 1 calc R
C18 C 0.1594(4) 0.2956(6) -0.00898(15) 0.0895(19) Uani 1 1 d .
H18A H 0.0739 0.3052 -0.0240 0.107 Uiso 1 1 calc R
C19 C 0.2413(10) 0.1977(5) -0.01260(17) 0.111(3) Uani 1 1 d .
H19A H 0.2235 0.1283 -0.0312 0.133 Uiso 1 1 calc R
C20 C 0.3589(7) 0.2362(7) 0.0067(2) 0.099(2) Uani 1 1 d .
H20A H 0.4383 0.1947 0.0053 0.119 Uiso 1 1 calc R
C21 C 0.0345(4) 0.3863(6) 0.1361(2) 0.116(3) Uani 1 1 d .
H21A H 0.0174 0.4668 0.1312 0.139 Uiso 1 1 calc R
H21B H 0.0318 0.3710 0.1696 0.139 Uiso 1 1 calc R
C22 C 0.1495(4) 0.3646(6) 0.1243(3) 0.114(3) Uani 1 1 d .
H22 H 0.1409 0.4207 0.0986 0.136 Uiso 1 1 calc R
C23 C 0.3606(4) 0.5287(3) 0.11678(13) 0.0501(9) Uani 1 1 d .
C24 C 0.2836(5) 0.6220(4) 0.11837(17) 0.0721(12) Uani 1 1 d .
H24A H 0.2019 0.6136 0.1270 0.087 Uiso 1 1 calc R
C25 C 0.3281(7) 0.7298(4) 0.1069(2) 0.0966(19) Uani 1 1 d .
H25A H 0.2756 0.7929 0.1079 0.116 Uiso 1 1 calc R
C26 C 0.4487(7) 0.7432(4) 0.09427(19) 0.0881(17) Uani 1 1 d .
H26A H 0.4777 0.8151 0.0867 0.106 Uiso 1 1 calc R
C27 C 0.5245(5) 0.6524(4) 0.09284(17) 0.0770(13) Uani 1 1 d .
H27A H 0.6063 0.6617 0.0845 0.092 Uiso 1 1 calc R
C28 C 0.4818(4) 0.5444(4) 0.10370(16) 0.0642(11) Uani 1 1 d .
H28A H 0.5351 0.4820 0.1022 0.077 Uiso 1 1 calc R
C29 C 0.3707(6) 0.3785(4) 0.19414(15) 0.0790(15) Uani 1 1 d .
C30 C 0.2975(10) 0.4271(7) 0.2279(2) 0.153(3) Uani 1 1 d .
H30A H 0.2171 0.4560 0.2203 0.184 Uiso 1 1 calc R
C31 C 0.358(2) 0.4283(13) 0.2752(4) 0.255(10) Uani 1 1 d .
H31A H 0.3169 0.4651 0.2986 0.306 Uiso 1 1 calc R
C32 C 0.467(2) 0.3806(15) 0.2873(4) 0.239(11) Uani 1 1 d .
H32A H 0.4982 0.3791 0.3190 0.287 Uiso 1 1 calc R
C33 C 0.5353(11) 0.3338(11) 0.2543(3) 0.193(6) Uani 1 1 d .
H33A H 0.6144 0.3032 0.2629 0.232 Uiso 1 1 calc R
C34 C 0.4863(7) 0.3315(7) 0.2071(2) 0.122(2) Uani 1 1 d .
H34A H 0.5323 0.2981 0.1843 0.146 Uiso 1 1 calc R
C35 C -0.1236(16) -0.3566(9) 0.2077(5) 0.247(10) Uani 1 1 d D
C36 C -0.1547(13) -0.2891(12) 0.1702(5) 0.258(10) Uani 1 1 d D
H36A H -0.2324 -0.2876 0.1526 0.309 Uiso 1 1 calc R
C37 C -0.0525(16) -0.2229(11) 0.1623(5) 0.259(9) Uani 1 1 d D
H37A H -0.0554 -0.1705 0.1377 0.311 Uiso 1 1 calc R
C38 C 0.0544(13) -0.2368(13) 0.1923(6) 0.267(11) Uani 1 1 d D
H38A H 0.1272 -0.1946 0.1895 0.321 Uiso 1 1 calc R
C39 C 0.0454(18) -0.3180(15) 0.2269(6) 0.304(14) Uani 1 1 d D
H39A H 0.1214 -0.3225 0.2455 0.365 Uiso 1 1 calc R
C40 C -0.039(2) -0.3948(16) 0.2431(5) 0.38(2) Uani 1 1 d D
H40A H -0.0380 -0.4484 0.2673 0.459 Uiso 1 1 calc R
C41 C -0.2337(15) -0.4301(12) 0.2174(5) 0.291(11) Uani 1 1 d D
H41A H -0.3037 -0.4126 0.1950 0.437 Uiso 1 1 calc R
H41B H -0.2565 -0.4158 0.2488 0.437 Uiso 1 1 calc R
H41C H -0.2114 -0.5089 0.2144 0.437 Uiso 1 1 calc R
B3 B -0.0758(5) 0.1803(6) 0.12332(19) 0.0767(17) Uani 1 1 d .
H3 H -0.0164 0.1408 0.1524 0.092 Uiso 1 1 calc R
B4 B -0.1998(5) 0.2739(7) 0.1342(2) 0.092(2) Uani 1 1 d .
H4 H -0.2224 0.2957 0.1703 0.111 Uiso 1 1 calc R
B5 B -0.2095(5) 0.3752(5) 0.0886(2) 0.0775(17) Uani 1 1 d .
H5 H -0.2380 0.4637 0.0947 0.093 Uiso 1 1 calc R
B6 B -0.0930(4) 0.3416(4) 0.05080(18) 0.0588(12) Uani 1 1 d .
H6 H -0.0448 0.4087 0.0321 0.071 Uiso 1 1 calc R
B7 B -0.1175(5) 0.1086(4) 0.0701(2) 0.0730(15) Uani 1 1 d .
H7 H -0.0873 0.0207 0.0638 0.088 Uiso 1 1 calc R
B8 B -0.2339(5) 0.1400(6) 0.1094(2) 0.087(2) Uani 1 1 d .
H8 H -0.2790 0.0730 0.1292 0.104 Uiso 1 1 calc R
B9 B -0.3179(5) 0.2608(5) 0.0870(2) 0.0645(13) Uani 1 1 d .
H9 H -0.4183 0.2735 0.0919 0.077 Uiso 1 1 calc R
B10 B -0.2521(4) 0.3036(5) 0.03498(19) 0.0644(13) Uani 1 1 d .
H10 H -0.3095 0.3444 0.0057 0.077 Uiso 1 1 calc R
B11 B -0.1277(4) 0.2092(5) 0.02506(17) 0.0614(12) Uani 1 1 d .
H11 H -0.1039 0.1884 -0.0109 0.074 Uiso 1 1 calc R
B12 B -0.2672(4) 0.1586(4) 0.0480(2) 0.0658(13) Uani 1 1 d .
H12 H -0.3350 0.1037 0.0273 0.079 Uiso 1 1 calc R

loop_
_atom_site_aniso_label
_atom_site_aniso_U_11
_atom_site_aniso_U_22
_atom_site_aniso_U_33
_atom_site_aniso_U_23
_atom_site_aniso_U_13
_atom_site_aniso_U_12
Zr1 0.0438(2) 0.0350(2) 0.0497(2) -0.00172(15) 0.00677(15) 0.00251(15)
P1 0.0467(5) 0.0469(6) 0.0533(5) -0.0080(4) 0.0041(4) -0.0018(4)
C1 0.043(2) 0.079(3) 0.067(2) -0.029(2) 0.0010(18) 0.010(2)
C2 0.0444(19) 0.0398(19) 0.0469(19) 0.0013(15) 0.0033(15) 0.0016(16)
C11 0.090(5) 0.092(5) 0.142(6) 0.055(5) -0.047(4) -0.008(4)
C12 0.181(7) 0.064(3) 0.068(3) 0.023(3) 0.037(4) 0.012(4)
C13 0.049(3) 0.044(3) 0.197(7) 0.052(4) 0.018(4) 0.005(2)
C14 0.184(7) 0.029(2) 0.093(4) -0.005(2) -0.032(4) 0.023(3)
C15 0.093(5) 0.074(4) 0.154(6) 0.046(4) 0.054(5) 0.045(4)
C16 0.076(4) 0.116(5) 0.079(3) 0.024(4) 0.009(3) -0.030(4)
C17 0.115(4) 0.054(3) 0.059(3) 0.012(2) 0.001(3) 0.009(3)
C18 0.052(3) 0.172(6) 0.043(2) 0.023(3) 0.0000(19) -0.018(3)
C19 0.233(9) 0.057(3) 0.049(3) -0.017(2) 0.054(4) -0.046(4)
C20 0.093(4) 0.126(6) 0.085(4) 0.024(4) 0.046(3) 0.044(4)
C21 0.050(3) 0.158(6) 0.136(5) -0.106(5) -0.007(3) 0.010(3)
C22 0.049(3) 0.122(5) 0.173(6) -0.104(5) 0.034(3) -0.026(3)
C23 0.056(2) 0.044(2) 0.049(2) -0.0060(16) -0.0053(16) 0.0060(17)
C24 0.074(3) 0.054(3) 0.087(3) -0.006(2) -0.001(2) 0.012(2)
C25 0.137(6) 0.045(3) 0.106(4) 0.000(3) -0.001(4) 0.025(3)
C26 0.139(6) 0.048(3) 0.075(3) 0.005(2) -0.001(3) -0.015(3)
C27 0.084(3) 0.068(3) 0.079(3) 0.004(2) 0.005(2) -0.019(3)
C28 0.060(3) 0.049(2) 0.083(3) 0.001(2) 0.003(2) -0.002(2)
C29 0.117(4) 0.069(3) 0.051(2) 0.000(2) 0.006(3) -0.031(3)
C30 0.248(10) 0.148(7) 0.070(4) -0.023(4) 0.050(5) -0.002(7)
C31 0.51(3) 0.198(14) 0.064(7) -0.031(7) 0.071(11) -0.026(16)
C32 0.43(3) 0.210(16) 0.070(6) 0.027(8) -0.047(11) -0.113(16)
C33 0.208(11) 0.251(13) 0.106(6) 0.043(8) -0.073(7) -0.076(10)
C34 0.114(5) 0.170(7) 0.076(4) 0.008(4) -0.029(3) -0.029(5)
C35 0.43(3) 0.155(11) 0.183(14) -0.043(10) 0.167(18) 0.015(15)
C36 0.136(10) 0.258(18) 0.37(3) -0.145(17) -0.061(13) 0.001(11)
C37 0.200(15) 0.257(18) 0.30(2) -0.080(14) -0.072(15) 0.028(14)
C38 0.167(13) 0.39(3) 0.246(18) -0.18(2) 0.053(14) -0.055(15)
C39 0.26(2) 0.55(4) 0.099(9) -0.095(15) 0.026(11) 0.14(2)
C40 0.32(3) 0.74(5) 0.089(9) -0.143(16) 0.027(11) 0.14(3)
C41 0.45(3) 0.253(16) 0.194(13) -0.110(12) 0.162(16) -0.150(18)
B3 0.049(3) 0.112(5) 0.071(3) 0.040(3) 0.015(2) 0.013(3)
B4 0.047(3) 0.167(7) 0.064(3) -0.023(4) 0.010(2) 0.009(4)
B5 0.042(3) 0.064(3) 0.124(5) -0.031(3) -0.005(3) 0.010(2)
B6 0.046(2) 0.047(3) 0.081(3) 0.014(2) -0.007(2) 0.000(2)
B7 0.051(3) 0.045(3) 0.124(5) 0.003(3) 0.014(3) -0.002(2)
B8 0.050(3) 0.105(5) 0.107(4) 0.049(4) 0.018(3) 0.002(3)
B9 0.043(2) 0.070(3) 0.080(3) -0.010(3) 0.006(2) 0.001(2)
B10 0.044(2) 0.070(3) 0.076(3) 0.013(3) -0.011(2) -0.002(2)
B11 0.050(3) 0.076(3) 0.057(3) -0.015(2) 0.000(2) -0.010(2)
B12 0.046(3) 0.055(3) 0.095(4) -0.015(3) 0.002(2) -0.009(2)

loop_
_atom_type_symbol
_atom_type_description
_atom_type_scat_dispersion_real
_atom_type_scat_dispersion_imag
_atom_type_scat_source
C C 0.0033 0.0016 'International Tables Vol C Tables 4.2.6.8 and 6.1.1.4'
H H 0.0000 0.0000 'International Tables Vol C Tables 4.2.6.8 and 6.1.1.4'
B B 0.0013 0.0007 'International Tables Vol C Tables 4.2.6.8 and 6.1.1.4'
P P 0.1023 0.0942 'International Tables Vol C Tables 4.2.6.8 and 6.1.1.4'
Zr Zr -2.9673 0.5597 'International Tables Vol C Tables 4.2.6.8 and 6.1.1.4'

loop_
_geom_angle_atom_site_label_1
_geom_angle_atom_site_label_2
_geom_angle_atom_site_label_3
_geom_angle
C22 Zr1 C15 131.9(3)
C22 Zr1 C19 138.4(3)
C15 Zr1 C19 87.5(3)
C22 Zr1 C14 137.9(3)
C15 Zr1 C14 31.8(2)
C19 Zr1 C14 81.9(2)
C22 Zr1 C20 131.8(3)
C15 Zr1 C20 75.7(2)
C19 Zr1 C20 32.6(2)
C14 Zr1 C20 87.7(3)
C22 Zr1 C16 102.3(3)
C15 Zr1 C16 97.1(2)
C19 Zr1 C16 52.0(2)
C14 Zr1 C16 116.2(3)
C20 Zr1 C16 29.5(2)
C22 Zr1 C11 102.2(3)
C15 Zr1 C11 29.7(2)
C19 Zr1 C11 116.1(3)
C14 Zr1 C11 51.4(2)
C20 Zr1 C11 97.0(3)
C16 Zr1 C11 108.0(2)
C22 Zr1 C2 69.21(14)
C15 Zr1 C2 128.55(19)
C19 Zr1 C2 98.7(2)
C14 Zr1 C2 98.3(2)
C20 Zr1 C2 129.88(19)
C16 Zr1 C2 126.67(17)
C11 Zr1 C2 125.4(2)
C22 Zr1 C13 106.5(3)
C15 Zr1 C13 52.15(18)
C19 Zr1 C13 109.7(2)
C14 Zr1 C13 32.3(2)
C20 Zr1 C13 120.0(2)
C16 Zr1 C13 147.7(2)
C11 Zr1 C13 51.68(19)
C2 Zr1 C13 78.25(13)
C22 Zr1 C17 87.8(2)
C15 Zr1 C17 125.59(19)
C19 Zr1 C17 53.09(17)
C14 Zr1 C17 134.2(2)
C20 Zr1 C17 50.59(19)
C16 Zr1 C17 30.38(18)
C11 Zr1 C17 137.8(2)
C2 Zr1 C17 96.64(16)
C13 Zr1 C17 161.6(2)
C22 Zr1 C12 87.9(3)
C15 Zr1 C12 50.6(2)
C19 Zr1 C12 133.5(2)
C14 Zr1 C12 52.12(19)
C20 Zr1 C12 125.7(2)
C16 Zr1 C12 138.4(3)
C11 Zr1 C12 30.9(2)
C2 Zr1 C12 94.8(2)
C13 Zr1 C12 31.4(2)
C17 Zr1 C12 165.5(2)
C22 Zr1 C18 105.3(3)
C15 Zr1 C18 121.1(3)
C19 Zr1 C18 33.7(2)
C14 Zr1 C18 111.5(2)
C20 Zr1 C18 53.26(19)
C16 Zr1 C18 51.82(17)
C11 Zr1 C18 148.8(3)
C2 Zr1 C18 78.85(13)
C13 Zr1 C18 130.5(3)
C17 Zr1 C18 31.57(17)
C12 Zr1 C18 161.8(2)
C22 P1 C29 112.4(3)
C22 P1 C23 114.0(3)
C29 P1 C23 102.01(19)
C22 P1 Zr1 60.25(15)
C29 P1 Zr1 130.21(16)
C23 P1 Zr1 126.68(12)
C21 C1 B3 115.3(4)
C21 C1 B6 117.1(5)
B3 C1 B6 113.1(4)
C21 C1 C2 112.9(3)
B3 C1 C2 61.5(3)
B6 C1 C2 61.7(2)
C21 C1 B5 123.4(4)
B3 C1 B5 114.4(4)
B6 C1 B5 62.8(3)
C2 C1 B5 113.5(3)
C21 C1 B4 122.4(4)
B3 C1 B4 63.3(4)
B6 C1 B4 114.0(3)
C2 C1 B4 113.5(4)
B5 C1 B4 62.3(3)
C1 C2 B3 58.8(3)
C1 C2 B7 106.2(3)
B3 C2 B7 61.3(3)
C1 C2 B6 58.7(3)
B3 C2 B6 108.3(3)
B7 C2 B6 108.9(3)
C1 C2 B11 106.0(3)
B3 C2 B11 109.6(3)
B7 C2 B11 60.4(3)
B6 C2 B11 60.6(3)
C1 C2 Zr1 112.6(2)
B3 C2 Zr1 116.4(2)
B7 C2 Zr1 130.5(2)
B6 C2 Zr1 117.0(2)
B11 C2 Zr1 130.6(2)
C15 C11 C12 109.9(7)
C15 C11 Zr1 74.6(4)
C12 C11 Zr1 75.0(3)
C11 C12 C13 108.2(6)
C11 C12 Zr1 74.1(3)
C13 C12 Zr1 74.0(3)
C12 C13 C14 106.2(5)
C12 C13 Zr1 74.6(3)
C14 C13 Zr1 73.3(3)
C15 C14 C13 105.8(5)
C15 C14 Zr1 74.0(3)
C13 C14 Zr1 74.4(3)
C11 C15 C14 110.0(6)
C11 C15 Zr1 75.7(4)
C14 C15 Zr1 74.2(3)
C20 C16 C17 111.7(6)
C20 C16 Zr1 75.1(3)
C17 C16 Zr1 75.2(3)
C16 C17 C18 109.8(5)
C16 C17 Zr1 74.4(3)
C18 C17 Zr1 74.5(3)
C17 C18 C19 104.8(5)
C17 C18 Zr1 73.9(3)
C19 C18 Zr1 72.1(3)
C20 C19 C18 104.0(5)
C20 C19 Zr1 74.0(3)
C18 C19 Zr1 74.2(3)
C16 C20 C19 109.8(6)
C16 C20 Zr1 75.4(3)
C19 C20 Zr1 73.4(3)
C22 C21 C1 115.0(4)
C21 C22 P1 150.0(4)
C21 C22 Zr1 130.0(3)
P1 C22 Zr1 79.64(17)
C24 C23 C28 118.5(4)
C24 C23 P1 122.7(3)
C28 C23 P1 118.8(3)
C23 C24 C25 119.9(5)
C26 C25 C24 120.5(5)
C27 C26 C25 119.9(5)
C26 C27 C28 120.6(5)
C23 C28 C27 120.7(4)
C34 C29 C30 121.2(6)
C34 C29 P1 120.7(4)
C30 C29 P1 117.9(6)
C29 C30 C31 114.1(11)
C32 C31 C30 123.9(14)
C31 C32 C33 120.6(12)
C32 C33 C34 119.6(12)
C29 C34 C33 120.3(9)
C36 C35 C40 151.2(16)
C36 C35 C41 109.7(17)
C40 C35 C41 99.1(15)
C36 C35 C39 104.6(11)
C40 C35 C39 46.6(9)
C41 C35 C39 145.6(16)
C35 C36 C37 108.4(13)
C36 C37 C38 117.4(14)
C37 C38 C39 114.9(17)
C40 C39 C38 141(2)
C40 C39 C35 46.3(9)
C38 C39 C35 94.7(14)
C35 C40 C39 87.1(17)
C1 B3 C2 59.7(2)
C1 B3 B7 105.5(3)
C2 B3 B7 59.5(3)
C1 B3 B8 105.2(4)
C2 B3 B8 108.2(4)
B7 B3 B8 60.6(4)
C1 B3 B4 59.1(3)
C2 B3 B4 108.7(4)
B7 B3 B4 108.0(4)
B8 B3 B4 59.4(4)
C1 B4 B8 104.8(4)
C1 B4 B5 58.7(3)
B8 B4 B5 108.3(4)
C1 B4 B9 105.3(4)
B8 B4 B9 60.3(3)
B5 B4 B9 60.3(3)
C1 B4 B3 57.6(3)
B8 B4 B3 60.2(4)
B5 B4 B3 106.9(4)
B9 B4 B3 108.0(4)
C1 B5 B4 59.0(3)
C1 B5 B6 58.0(3)
B4 B5 B6 107.4(4)
C1 B5 B10 105.2(3)
B4 B5 B10 108.0(4)
B6 B5 B10 60.6(3)
C1 B5 B9 105.4(4)
B4 B5 B9 60.2(3)
B6 B5 B9 108.0(4)
B10 B5 B9 59.8(3)
C1 B6 C2 59.6(2)
C1 B6 B11 106.1(3)
C2 B6 B11 59.9(3)
C1 B6 B5 59.2(3)
C2 B6 B5 108.7(4)
B11 B6 B5 108.6(4)
C1 B6 B10 105.6(3)
C2 B6 B10 108.1(3)
B11 B6 B10 60.3(3)
B5 B6 B10 60.0(3)
C2 B7 B11 60.0(3)
C2 B7 B3 59.3(3)
B11 B7 B3 107.7(4)
C2 B7 B12 108.3(3)
B11 B7 B12 60.9(3)
B3 B7 B12 107.7(4)
C2 B7 B8 107.6(4)
B11 B7 B8 108.5(4)
B3 B7 B8 60.0(3)
B12 B7 B8 59.7(3)
B4 B8 B12 107.8(4)
B4 B8 B3 60.4(4)
B12 B8 B3 107.3(4)
B4 B8 B9 60.3(3)
B12 B8 B9 59.5(3)
B3 B8 B9 108.2(4)
B4 B8 B7 107.9(4)
B12 B8 B7 59.9(3)
B3 B8 B7 59.4(3)
B9 B8 B7 107.6(4)
B12 B9 B10 59.8(3)
B12 B9 B4 107.5(4)
B10 B9 B4 107.6(4)
B12 B9 B8 60.1(4)
B10 B9 B8 107.7(4)
B4 B9 B8 59.3(4)
B12 B9 B5 107.4(4)
B10 B9 B5 60.0(3)
B4 B9 B5 59.5(4)
B8 B9 B5 106.8(4)
B12 B10 B9 59.8(3)
B12 B10 B5 107.6(4)
B9 B10 B5 60.2(3)
B12 B10 B11 60.6(3)
B9 B10 B11 108.2(4)
B5 B10 B11 107.0(3)
B12 B10 B6 107.1(3)
B9 B10 B6 107.4(3)
B5 B10 B6 59.4(3)
B11 B10 B6 58.9(3)
C2 B11 B7 59.6(3)
C2 B11 B6 59.5(2)
B7 B11 B6 107.4(4)
C2 B11 B10 108.2(3)
B7 B11 B10 108.0(4)
B6 B11 B10 60.8(3)
C2 B11 B12 107.5(3)
B7 B11 B12 60.3(3)
B6 B11 B12 107.5(4)
B10 B11 B12 59.2(3)
B9 B12 B10 60.4(3)
B9 B12 B8 60.4(3)
B10 B12 B8 108.3(4)
B9 B12 B7 108.7(4)
B10 B12 B7 107.5(3)
B8 B12 B7 60.4(3)
B9 B12 B11 108.4(4)
B10 B12 B11 60.2(3)
B8 B12 B11 107.4(4)
B7 B12 B11 58.8(3)

loop_
_geom_bond_atom_site_label_1
_geom_bond_atom_site_label_2
_geom_bond_distance
Zr1 C22 2.357(4)
Zr1 C15 2.488(5)
Zr1 C19 2.489(4)
Zr1 C14 2.490(5)
Zr1 C20 2.497(5)
Zr1 C16 2.500(5)
Zr1 C11 2.501(5)
Zr1 C2 2.502(4)
Zr1 C13 2.505(4)
Zr1 C17 2.509(4)
Zr1 C12 2.512(5)
Zr1 C18 2.518(4)
P1 C22 1.749(5)
P1 C29 1.807(5)
P1 C23 1.808(4)
C1 C21 1.521(6)
C1 B3 1.671(8)
C1 B6 1.672(7)
C1 C2 1.687(5)
C1 B5 1.693(6)
C1 B4 1.697(7)
C2 B3 1.718(6)
C2 B7 1.721(6)
C2 B6 1.723(6)
C2 B11 1.730(6)
C11 C15 1.277(10)
C11 C12 1.335(9)
C12 C13 1.359(9)
C13 C14 1.389(9)
C14 C15 1.363(9)
C16 C20 1.273(9)
C16 C17 1.312(8)
C17 C18 1.368(7)
C18 C19 1.451(9)
C19 C20 1.401(9)
C21 C22 1.323(6)
C23 C24 1.371(6)
C23 C28 1.387(6)
C24 C25 1.399(7)
C25 C26 1.373(9)
C26 C27 1.340(8)
C27 C28 1.389(6)
C29 C34 1.372(9)
C29 C30 1.407(9)
C30 C31 1.438(15)
C31 C32 1.31(2)
C32 C33 1.35(2)
C33 C34 1.397(10)
C35 C36 1.345(9)
C35 C40 1.371(10)
C35 C41 1.500(9)
C35 C39 1.89(3)
C36 C37 1.373(9)
C37 C38 1.373(9)
C38 C39 1.376(9)
C39 C40 1.377(10)
B3 B7 1.752(9)
B3 B8 1.764(8)
B3 B4 1.766(8)
B4 B8 1.748(10)
B4 B5 1.753(10)
B4 B9 1.766(8)
B5 B6 1.754(8)
B5 B10 1.763(8)
B5 B9 1.768(8)
B6 B11 1.742(7)
B6 B10 1.776(6)
B7 B11 1.736(8)
B7 B12 1.765(7)
B7 B8 1.774(8)
B8 B12 1.761(9)
B8 B9 1.766(8)
B9 B12 1.750(7)
B9 B10 1.760(8)
B10 B12 1.751(8)
B10 B11 1.768(7)
B11 B12 1.775(7)
